data_7717730
loop_
_publ_author_name
'Mandal, Suman'
'Lahkar, Bikash'
'Muduli, Gopendra'
'Rawat, Arushi'
'Sahu, Abhilash'
'Tsutsumi, Osamu'
'Prabusankar, Ganesan'

_publ_section_title
;
 Fluorescent zinc(II) thione and selone complexes for light-emitting
 applications.
;
_journal_name_full 'Dalton transactions (Cambridge, England : 2003)'
_journal_paper_doi 10.1039/d4dt02924k
_journal_year 2024
_chemical_formula_moiety 'C42 H40 Br2 N4 S2 Zn'
_chemical_formula_sum 'C42 H40 Br2 N4 S2 Zn'
_chemical_formula_weight 890.09
_space_group_crystal_system triclinic
_space_group_IT_number 2
_space_group_name_Hall '-P 1'
_space_group_name_H-M_alt 'P -1'
_atom_sites_solution_hydrogens geom
_atom_sites_solution_primary dual
_audit_creation_date 2024-06-23
_audit_creation_method
;
Olex2 1.5
(compiled 2024.02.16 svn.r378c4104 for OlexSys, GUI svn.r6928)
;
_audit_update_record
;
2024-10-18 deposited with the CCDC.	2024-12-02 downloaded from the CCDC.
;
_cell_angle_alpha 78.893(5)
_cell_angle_beta 77.020(5)
_cell_angle_gamma 74.820(5)
_cell_formula_units_Z 2
_cell_length_a 9.7737(15)
_cell_length_b 12.6125(19)
_cell_length_c 18.399(3)
_cell_measurement_reflns_used 6984
_cell_measurement_temperature 273.15
_cell_measurement_theta_max 23.877
_cell_measurement_theta_min 2.174
_cell_volume 2111.3(6)
_computing_cell_refinement 'SAINT V8.38A (Bruker, 2018)'
_computing_data_reduction 'SAINT V8.38A (Bruker, 2018)'
_computing_molecular_graphics 'Olex2 1.5 (Dolomanov et al., 2009)'
_computing_publication_material 'Olex2 1.5 (Dolomanov et al., 2009)'
_computing_structure_refinement 'SHELXL 2018/3 (Sheldrick, 2015)'
_computing_structure_solution 'SHELXT 2018/2 (Sheldrick, 2018)'
_diffrn_ambient_temperature 273.15
_diffrn_measured_fraction_theta_full 1.000
_diffrn_measured_fraction_theta_max 0.998
_diffrn_measurement_device_type 'Bruker APEX-II CCD'
_diffrn_measurement_method '\f and \w scans'
_diffrn_radiation_type MoK\a
_diffrn_radiation_wavelength 0.71073
_diffrn_reflns_av_R_equivalents 0.0894
_diffrn_reflns_av_unetI/netI 0.0787
_diffrn_reflns_Laue_measured_fraction_full 1.000
_diffrn_reflns_Laue_measured_fraction_max 0.998
_diffrn_reflns_limit_h_max 12
_diffrn_reflns_limit_h_min -12
_diffrn_reflns_limit_k_max 16
_diffrn_reflns_limit_k_min -16
_diffrn_reflns_limit_l_max 23
_diffrn_reflns_limit_l_min -23
_diffrn_reflns_number 42432
_diffrn_reflns_point_group_measured_fraction_full 1.000
_diffrn_reflns_point_group_measured_fraction_max 0.998
_diffrn_reflns_theta_full 25.242
_diffrn_reflns_theta_max 27.191
_diffrn_reflns_theta_min 1.903
_diffrn_source_current 1.4
_diffrn_source_power 0.07
_diffrn_source_voltage 50.0
_diffrn_standards_number 0
_exptl_absorpt_coefficient_mu 2.606
_exptl_absorpt_correction_T_max 0.7455
_exptl_absorpt_correction_T_min 0.6521
_exptl_absorpt_correction_type multi-scan
_exptl_absorpt_process_details
;
SADABS-2016/2 (Bruker,2016/2) was used for absorption correction.
wR2(int) was 0.1422 before and 0.0619 after correction.
The Ratio of minimum to maximum transmission is 0.8747.
The \l/2 correction factor is Not present.
;
_exptl_crystal_colour 'metallic light colourless'
_exptl_crystal_colour_lustre metallic
_exptl_crystal_colour_modifier light
_exptl_crystal_colour_primary colourless
_exptl_crystal_density_diffrn 1.400
_exptl_crystal_description plate
_exptl_crystal_F_000 904
_exptl_crystal_size_max 0.28
_exptl_crystal_size_mid 0.18
_exptl_crystal_size_min 0.17
_refine_diff_density_max 1.059
_refine_diff_density_min -1.180
_refine_diff_density_rms 0.081
_refine_ls_extinction_method none
_refine_ls_goodness_of_fit_ref 1.036
_refine_ls_hydrogen_treatment constr
_refine_ls_matrix_type full
_refine_ls_number_parameters 464
_refine_ls_number_reflns 9377
_refine_ls_number_restraints 0
_refine_ls_restrained_S_all 1.036
_refine_ls_R_factor_all 0.1152
_refine_ls_R_factor_gt 0.0555
_refine_ls_shift/su_max 0.023
_refine_ls_shift/su_mean 0.001
_refine_ls_structure_factor_coef Fsqd
_refine_ls_weighting_details 'w=1/[\s^2^(Fo^2^)+(0.0551P)^2^+1.8557P] where P=(Fo^2^+2Fc^2^)/3'
_refine_ls_weighting_scheme calc
_refine_ls_wR_factor_gt 0.1249
_refine_ls_wR_factor_ref 0.1476
_reflns_Friedel_coverage 0.000
_reflns_number_gt 5308
_reflns_number_total 9377
_reflns_threshold_expression 'I > 2\s(I)'
_cod_data_source_file d4dt02924k2.cif
_cod_data_source_block 2
_cod_database_code 7717730
_shelx_shelxl_version_number 2018/3
_shelx_space_group_comment
;
The symmetry employed for this shelxl refinement is uniquely defined
by the following loop, which should always be used as a source of
symmetry information in preference to the above space-group names.
They are only intended as comments.
;
_shelx_estimated_absorpt_t_max 0.666
_shelx_estimated_absorpt_t_min 0.529
_olex2_refinement_description
;
1. Others
 Fixed Uiso: H36(0.064) H3(0.072) H2(0.082) H34(0.081) H25(0.075) H31(0.079)
 H7A(0.08) H7B(0.08) H28A(0.072) H28B(0.072) H41(0.081) H38(0.084) H23(0.088)
 H24(0.092) H33(0.095) H20(0.092) H32(0.098) H10(0.097) H27A(0.129) H27B(0.129)
 H27C(0.129) H4(0.093) H39(0.101) H26A(0.129) H26B(0.129) H26C(0.129) H016(0.1)
 H17(0.113) H13(0.136) H15(0.157) H12(0.147) H18(0.137) H01E(0.127) H11(0.124)
 H6A(0.225) H6B(0.225) H6C(0.225) H43A(0.249) H43B(0.249) H43C(0.249)
 Fixed X: H36(0.93227) H3(0.581841) H2(0.55517) H34(0.938575) H25(-0.011569)
 H31(0.556557) H7A(0.447445) H7B(0.295171) H28A(0.50777) H28B(0.530902)
 H41(0.53812) H38(0.935667) H23(0.373496) H24(0.118899) H33(0.847328)
 H20(0.668479) H32(0.656722) H10(0.198426) H27A(-0.117257) H27B(-0.203827)
 H27C(-0.071682) H4(0.280733) H39(0.838781) H26A(0.012128) H26B(-0.149739)
 H26C(-0.060962) H016(0.639016) H17(0.845419) H13(0.387077) H15(0.601093)
 H12(0.175129) H18(0.98831) H01E(0.903624) H11(0.076655) H6A(0.306319)
 H6B(0.168257) H6C(0.214683) H43A(0.431665) H43B(0.532203) H43C(0.511759)
 Fixed Y: H36(0.216075) H3(1.174292) H2(1.237997) H34(0.209907) H25(0.711811)
 H31(0.518124) H7A(0.959731) H7B(1.038677) H28A(0.606557) H28B(0.615176)
 H41(0.515995) H38(0.221609) H23(0.390021) H24(0.424104) H33(0.281659)
 H20(0.932231) H32(0.434996) H10(1.207493) H27A(0.559299) H27B(0.678864)
 H27C(0.663521) H4(1.124353) H39(0.2943) H26A(0.57904) H26B(0.6209)
 H26C(0.50538) H016(0.44359) H17(1.059004) H13(1.326648) H15(1.179518)
 H12(1.416749) H18(0.935421) H01E(0.873183) H11(1.359456) H6A(1.346654)
 H6B(1.303522) H6C(1.310222) H43A(1.151626) H43B(1.089363) H43C(1.217894)
 Fixed Z: H36(0.72413) H3(0.760047) H2(0.630212) H34(0.590328) H25(0.689963)
 H31(0.586576) H7A(0.842946) H7B(0.863675) H28A(0.761954) H28B(0.674142)
 H41(0.864338) H38(0.855378) H23(0.787079) H24(0.780304) H33(0.482942)
 H20(0.825483) H32(0.482821) H10(0.884745) H27A(0.808981) H27B(0.782761)
 H27C(0.821907) H4(0.582389) H39(0.963416) H26A(0.612647) H26B(0.649348)
 H26C(0.681256) H016(0.966546) H17(0.996011) H13(1.056177) H15(1.036826)
 H12(1.025721) H18(0.926358) H01E(0.838038) H11(0.941588) H6A(0.570803)
 H6B(0.612016) H6C(0.524277) H43A(0.473911) H43B(0.53173) H43C(0.50765)
;
_smtbx_masks_void_probe_radius 1.2
_smtbx_masks_void_truncation_radius 1.2
_olex2_submission_special_instructions 'No special instructions were received'

loop_
_space_group_symop_operation_xyz
'x, y, z'
'-x, -y, -z'

loop_
_atom_site_label
_atom_site_type_symbol
_atom_site_fract_x
_atom_site_fract_y
_atom_site_fract_z
_atom_site_U_iso_or_equiv
_atom_site_adp_type
_atom_site_occupancy
_atom_site_site_symmetry_order
_atom_site_calc_flag
_atom_site_refinement_flags_posn
_atom_site_refinement_flags_adp
_atom_site_refinement_flags_occupancy
_atom_site_disorder_assembly
_atom_site_disorder_group
Zn1 Zn 0.32474(6) 0.84134(4) 0.73954(3) 0.04161(16) Uani 1 1 d . . . . .
Br2 Br 0.25967(7) 0.74122(5) 0.86113(3) 0.0681(2) Uani 1 1 d . . . . .
Br1 Br 0.57438(6) 0.84286(5) 0.70183(4) 0.0713(2) Uani 1 1 d . . . . .
S2 S 0.25709(14) 0.75372(10) 0.65392(7) 0.0452(3) Uani 1 1 d . . . . .
S1 S 0.19937(13) 1.03015(10) 0.72925(8) 0.0475(3) Uani 1 1 d . . . . .
N2 N 0.4139(4) 1.0981(3) 0.7686(2) 0.0486(10) Uani 1 1 d . . . . .
N4 N 0.3638(4) 0.5484(3) 0.7278(2) 0.0493(10) Uani 1 1 d . . . . .
N1 N 0.3914(5) 1.1552(3) 0.6523(2) 0.0527(11) Uani 1 1 d . . . . .
N3 N 0.1378(4) 0.5786(3) 0.7239(3) 0.0533(11) Uani 1 1 d . . . . .
C30 C 0.6842(5) 0.4148(4) 0.6574(3) 0.0455(12) Uani 1 1 d . . . . .
C22 C 0.2526(5) 0.6251(4) 0.7036(3) 0.0419(11) Uani 1 1 d . . . . .
C35 C 0.8015(5) 0.3199(4) 0.6583(3) 0.0490(12) Uani 1 1 d . . . . .
C1 C 0.3396(5) 1.0949(4) 0.7160(3) 0.0402(11) Uani 1 1 d . . . . .
C42 C 0.6773(5) 0.4167(4) 0.7903(3) 0.0492(12) Uani 1 1 d . . . . .
C29 C 0.6250(5) 0.4627(4) 0.7235(3) 0.0463(12) Uani 1 1 d . . . . .
C36 C 0.8550(5) 0.2776(4) 0.7242(3) 0.0529(13) Uani 1 1 d . . . . .
H36 H 0.932270 0.216075 0.724130 0.064 Uiso 1 1 calc R U . . .
C37 C 0.7983(5) 0.3231(4) 0.7896(3) 0.0512(13) Uani 1 1 d . . . . .
C3 C 0.5155(6) 1.1598(4) 0.7363(3) 0.0603(15) Uani 1 1 d . . . . .
H3 H 0.581841 1.174292 0.760047 0.072 Uiso 1 1 calc R U . . .
C2 C 0.5007(7) 1.1944(5) 0.6653(4) 0.0680(16) Uani 1 1 d . . . . .
H2 H 0.555170 1.237997 0.630212 0.082 Uiso 1 1 calc R U . . .
C21 C 0.6042(7) 1.0393(6) 0.9042(3) 0.0682(17) Uani 1 1 d . . . . .
C9 C 0.3757(7) 1.1728(6) 0.9317(3) 0.0723(18) Uani 1 1 d . . . . .
C34 C 0.8615(6) 0.2715(5) 0.5905(4) 0.0674(16) Uani 1 1 d . . . . .
H34 H 0.938575 0.209907 0.590328 0.081 Uiso 1 1 calc R U . . .
C25 C -0.0105(6) 0.6345(4) 0.7122(4) 0.0625(15) Uani 1 1 d . . . . .
H25 H -0.011569 0.711811 0.689963 0.075 Uiso 1 1 calc R U . . .
C31 C 0.6328(7) 0.4561(5) 0.5889(4) 0.0656(16) Uani 1 1 d . . . . .
H31 H 0.556557 0.518124 0.586576 0.079 Uiso 1 1 calc R U . . .
C7 C 0.3966(6) 1.0367(6) 0.8444(3) 0.0666(16) Uani 1 1 d . . . . .
H7A H 0.447445 0.959731 0.842946 0.080 Uiso 1 1 calc R U . . .
H7B H 0.295171 1.038677 0.863675 0.080 Uiso 1 1 calc R U . . .
C28 C 0.5085(5) 0.5676(4) 0.7212(4) 0.0596(15) Uani 1 1 d . . . . .
H28A H 0.507770 0.606557 0.761954 0.072 Uiso 1 1 calc R U . . .
H28B H 0.530902 0.615176 0.674142 0.072 Uiso 1 1 calc R U . . .
C41 C 0.6192(7) 0.4575(5) 0.8608(4) 0.0672(16) Uani 1 1 d . . . . .
H41 H 0.538120 0.515995 0.864338 0.081 Uiso 1 1 calc R U . . .
C8 C 0.4559(7) 1.0872(7) 0.8965(3) 0.081(2) Uani 1 1 d . . . . .
C38 C 0.8557(7) 0.2810(5) 0.8562(4) 0.0697(16) Uani 1 1 d . . . . .
H38 H 0.935667 0.221609 0.855378 0.084 Uiso 1 1 calc R U . . .
C23 C 0.3181(6) 0.4543(4) 0.7644(4) 0.0734(19) Uani 1 1 d . . . . .
H23 H 0.373496 0.390021 0.787079 0.088 Uiso 1 1 calc R U . . .
C24 C 0.1783(6) 0.4736(4) 0.7609(4) 0.0765(19) Uani 1 1 d . . . . .
H24 H 0.118899 0.424104 0.780304 0.092 Uiso 1 1 calc R U . . .
C33 C 0.8079(8) 0.3140(6) 0.5266(4) 0.0788(19) Uani 1 1 d . . . . .
H33 H 0.847328 0.281659 0.482942 0.095 Uiso 1 1 calc R U . . .
C14 C 0.4332(9) 1.2117(7) 0.9851(4) 0.086(2) Uani 1 1 d . . . . .
C20 C 0.7015(7) 0.9597(5) 0.8601(4) 0.0765(18) Uani 1 1 d . . . . .
H20 H 0.668479 0.932231 0.825483 0.092 Uiso 1 1 calc R U . . .
C16 C 0.6603(7) 1.0757(7) 0.9575(3) 0.083(2) Uani 1 1 d . . . . .
C32 C 0.6932(8) 0.4064(6) 0.5269(4) 0.082(2) Uani 1 1 d . . . . .
H32 H 0.656722 0.434996 0.482821 0.098 Uiso 1 1 calc R U . . .
C10 C 0.2398(8) 1.2307(6) 0.9179(4) 0.081(2) Uani 1 1 d . . . . .
H10 H 0.198426 1.207493 0.884745 0.097 Uiso 1 1 calc R U . . .
C27 C -0.1099(7) 0.6340(6) 0.7885(4) 0.086(2) Uani 1 1 d . . . . .
H27A H -0.117257 0.559299 0.808981 0.129 Uiso 1 1 calc R U . . .
H27B H -0.203827 0.678864 0.782761 0.129 Uiso 1 1 calc R U . . .
H27C H -0.071682 0.663521 0.821907 0.129 Uiso 1 1 calc R U . . .
C4 C 0.3413(7) 1.1760(6) 0.5806(3) 0.0773(19) Uani 1 1 d . . . . .
H4 H 0.280733 1.124353 0.582389 0.093 Uiso 1 1 calc R U . . .
C39 C 0.7990(9) 0.3237(6) 0.9204(4) 0.084(2) Uani 1 1 d . . . . .
H39 H 0.838781 0.294300 0.963416 0.101 Uiso 1 1 calc R U . . .
C26 C -0.0564(7) 0.5801(6) 0.6591(4) 0.086(2) Uani 1 1 d . . . . .
H26A H 0.012128 0.579040 0.612647 0.129 Uiso 1 1 calc R U . . .
H26B H -0.149739 0.620900 0.649348 0.129 Uiso 1 1 calc R U . . .
H26C H -0.060962 0.505380 0.681256 0.129 Uiso 1 1 calc R U . . .
C016 C 0.6785(9) 0.4137(6) 0.9220(4) 0.084(2) Uani 1 1 d . . . . .
H016 H 0.639016 0.443590 0.966546 0.100 Uiso 1 1 calc R U . . .
C17 C 0.8079(9) 1.0338(7) 0.9621(4) 0.094(2) Uani 1 1 d . . . . .
H17 H 0.845419 1.059004 0.996011 0.113 Uiso 1 1 calc R U . . .
C13 C 0.3521(12) 1.3030(9) 1.0206(5) 0.114(3) Uani 1 1 d . . . . .
H13 H 0.387077 1.326648 1.056177 0.136 Uiso 1 1 calc R U . . .
C15 C 0.5684(9) 1.1594(9) 0.9989(4) 0.131(4) Uani 1 1 d . . . . .
H15 H 0.601093 1.179518 1.036826 0.157 Uiso 1 1 calc R U . . .
C12 C 0.2266(14) 1.3546(8) 1.0031(5) 0.122(3) Uani 1 1 d . . . . .
H12 H 0.175129 1.416749 1.025721 0.147 Uiso 1 1 calc R U . . .
C18 C 0.8925(10) 0.9620(7) 0.9208(6) 0.114(3) Uani 1 1 d . . . . .
H18 H 0.988310 0.935421 0.926358 0.137 Uiso 1 1 calc R U . . .
C01E C 0.8411(9) 0.9238(6) 0.8680(5) 0.106(3) Uani 1 1 d . . . . .
H01E H 0.903624 0.873183 0.838038 0.127 Uiso 1 1 calc R U . . .
C11 C 0.1666(10) 1.3206(6) 0.9521(5) 0.103(3) Uani 1 1 d . . . . .
H11 H 0.076655 1.359456 0.941588 0.124 Uiso 1 1 calc R U . . .
C6 C 0.2490(11) 1.2953(7) 0.5710(6) 0.150(4) Uani 1 1 d . . . . .
H6A H 0.306319 1.346654 0.570803 0.225 Uiso 1 1 calc R U . . .
H6B H 0.168257 1.303522 0.612016 0.225 Uiso 1 1 calc R U . . .
H6C H 0.214683 1.310222 0.524277 0.225 Uiso 1 1 calc R U . . .
C43 C 0.4650(11) 1.1571(11) 0.5180(4) 0.166(5) Uani 1 1 d . . . . .
H43A H 0.431665 1.151626 0.473911 0.249 Uiso 1 1 calc R U . . .
H43B H 0.532203 1.089363 0.531730 0.249 Uiso 1 1 calc R U . . .
H43C H 0.511759 1.217894 0.507650 0.249 Uiso 1 1 calc R U . . .

loop_
_atom_site_aniso_label
_atom_site_aniso_U_11
_atom_site_aniso_U_22
_atom_site_aniso_U_33
_atom_site_aniso_U_23
_atom_site_aniso_U_13
_atom_site_aniso_U_12
Zn1 0.0421(3) 0.0369(3) 0.0509(3) -0.0069(2) -0.0130(3) -0.0135(2)
Br2 0.0944(5) 0.0632(4) 0.0452(3) -0.0056(3) -0.0117(3) -0.0180(3)
Br1 0.0463(3) 0.0642(4) 0.1106(5) -0.0211(3) -0.0163(3) -0.0173(3)
S2 0.0552(8) 0.0439(7) 0.0445(7) -0.0040(5) -0.0154(6) -0.0217(6)
S1 0.0395(7) 0.0377(6) 0.0699(8) -0.0055(6) -0.0177(6) -0.0119(5)
N2 0.049(3) 0.057(3) 0.051(3) -0.020(2) -0.005(2) -0.026(2)
N4 0.035(2) 0.032(2) 0.082(3) -0.008(2) -0.010(2) -0.0094(17)
N1 0.056(3) 0.044(2) 0.063(3) -0.001(2) -0.016(2) -0.021(2)
N3 0.034(2) 0.038(2) 0.088(3) -0.001(2) -0.012(2) -0.0140(18)
C30 0.042(3) 0.039(3) 0.059(3) 0.004(2) -0.013(2) -0.019(2)
C22 0.041(3) 0.036(2) 0.053(3) -0.015(2) -0.003(2) -0.014(2)
C35 0.042(3) 0.050(3) 0.058(3) -0.007(3) -0.003(2) -0.020(2)
C1 0.041(3) 0.033(2) 0.051(3) -0.015(2) -0.008(2) -0.010(2)
C42 0.043(3) 0.045(3) 0.062(3) -0.011(3) -0.001(3) -0.020(2)
C29 0.032(3) 0.036(3) 0.071(4) -0.004(2) -0.007(2) -0.013(2)
C36 0.042(3) 0.040(3) 0.071(4) -0.004(3) -0.008(3) -0.005(2)
C37 0.043(3) 0.048(3) 0.060(3) -0.001(3) -0.006(3) -0.015(2)
C3 0.060(4) 0.059(3) 0.078(4) -0.020(3) -0.013(3) -0.033(3)
C2 0.077(4) 0.058(3) 0.079(4) -0.003(3) -0.010(3) -0.040(3)
C21 0.066(4) 0.107(5) 0.043(3) 0.005(3) -0.011(3) -0.049(4)
C9 0.066(4) 0.121(6) 0.042(3) -0.023(4) 0.001(3) -0.046(4)
C34 0.058(4) 0.068(4) 0.077(4) -0.018(3) -0.002(3) -0.021(3)
C25 0.044(3) 0.045(3) 0.101(5) 0.004(3) -0.024(3) -0.016(2)
C31 0.061(4) 0.063(4) 0.078(4) 0.005(3) -0.019(3) -0.028(3)
C7 0.053(3) 0.111(5) 0.047(3) -0.013(3) -0.011(3) -0.035(3)
C28 0.038(3) 0.037(3) 0.105(5) -0.008(3) -0.014(3) -0.010(2)
C41 0.066(4) 0.065(4) 0.074(4) -0.022(3) 0.005(3) -0.027(3)
C8 0.055(4) 0.138(6) 0.061(4) -0.030(4) -0.012(3) -0.031(4)
C38 0.066(4) 0.072(4) 0.070(4) 0.010(3) -0.019(3) -0.022(3)
C23 0.049(4) 0.033(3) 0.133(6) 0.009(3) -0.022(4) -0.011(2)
C24 0.050(4) 0.040(3) 0.136(6) 0.009(3) -0.018(4) -0.020(3)
C33 0.088(5) 0.097(5) 0.061(4) -0.024(4) 0.001(4) -0.042(4)
C14 0.087(5) 0.137(7) 0.052(4) -0.019(4) 0.003(4) -0.065(5)
C20 0.074(5) 0.069(4) 0.097(5) 0.007(4) -0.038(4) -0.030(4)
C16 0.069(4) 0.151(7) 0.048(3) 0.010(4) -0.024(3) -0.064(5)
C32 0.084(5) 0.104(6) 0.068(4) 0.011(4) -0.028(4) -0.044(4)
C10 0.094(6) 0.096(5) 0.068(4) -0.001(4) -0.018(4) -0.052(5)
C27 0.052(4) 0.092(5) 0.109(5) -0.027(4) -0.005(4) -0.007(3)
C4 0.089(5) 0.091(5) 0.061(4) 0.020(3) -0.027(4) -0.049(4)
C39 0.105(6) 0.099(5) 0.054(4) 0.009(4) -0.022(4) -0.040(5)
C26 0.068(4) 0.110(5) 0.090(5) -0.006(4) -0.018(4) -0.041(4)
C016 0.110(6) 0.095(5) 0.057(4) -0.020(4) 0.009(4) -0.058(5)
C17 0.111(7) 0.098(6) 0.095(6) 0.033(5) -0.065(5) -0.055(5)
C13 0.146(9) 0.155(9) 0.071(5) -0.023(6) 0.000(6) -0.098(8)
C15 0.079(6) 0.267(12) 0.075(5) -0.089(7) -0.001(4) -0.053(7)
C12 0.195(12) 0.096(7) 0.099(7) -0.020(5) -0.029(7) -0.068(7)
C18 0.104(7) 0.071(5) 0.193(10) 0.012(6) -0.090(7) -0.032(5)
C01E 0.090(6) 0.066(5) 0.175(8) -0.024(5) -0.052(6) -0.011(4)
C11 0.133(7) 0.078(5) 0.106(6) 0.000(5) -0.039(6) -0.034(5)
C6 0.166(10) 0.111(7) 0.180(10) 0.057(7) -0.108(8) -0.035(6)
C43 0.134(9) 0.323(16) 0.067(5) -0.047(7) -0.009(5) -0.092(10)

loop_
_atom_type_symbol
_atom_type_description
_atom_type_scat_dispersion_real
_atom_type_scat_dispersion_imag
_atom_type_scat_source
C C 0.0033 0.0016 'International Tables Vol C Tables 4.2.6.8 and 6.1.1.4'
H H 0.0000 0.0000 'International Tables Vol C Tables 4.2.6.8 and 6.1.1.4'
Br Br -0.2901 2.4595 'International Tables Vol C Tables 4.2.6.8 and 6.1.1.4'
N N 0.0061 0.0033 'International Tables Vol C Tables 4.2.6.8 and 6.1.1.4'
S S 0.1246 0.1234 'International Tables Vol C Tables 4.2.6.8 and 6.1.1.4'
Zn Zn 0.2839 1.4301 'International Tables Vol C Tables 4.2.6.8 and 6.1.1.4'

loop_
_geom_angle_atom_site_label_1
_geom_angle_atom_site_label_2
_geom_angle_atom_site_label_3
_geom_angle
_geom_angle_site_symmetry_1
_geom_angle_site_symmetry_3
_geom_angle_publ_flag
Br1 Zn1 Br2 115.32(3) . . ?
S2 Zn1 Br2 105.38(4) . . ?
S2 Zn1 Br1 109.22(4) . . ?
S1 Zn1 Br2 112.45(4) . . ?
S1 Zn1 Br1 105.70(4) . . ?
S1 Zn1 S2 108.64(5) . . ?
C22 S2 Zn1 102.12(16) . . ?
C1 S1 Zn1 100.91(16) . . ?
C1 N2 C3 108.7(4) . . ?
C1 N2 C7 124.3(4) . . ?
C3 N2 C7 126.8(4) . . ?
C22 N4 C28 124.2(4) . . ?
C22 N4 C23 109.9(4) . . ?
C23 N4 C28 125.8(4) . . ?
C1 N1 C2 108.5(4) . . ?
C1 N1 C4 126.3(4) . . ?
C2 N1 C4 125.2(5) . . ?
C22 N3 C25 125.4(4) . . ?
C22 N3 C24 109.1(4) . . ?
C24 N3 C25 125.4(4) . . ?
C29 C30 C35 119.1(5) . . ?
C29 C30 C31 123.1(5) . . ?
C31 C30 C35 117.8(5) . . ?
N4 C22 S2 127.1(4) . . ?
N4 C22 N3 106.3(4) . . ?
N3 C22 S2 126.6(4) . . ?
C30 C35 C34 118.8(5) . . ?
C36 C35 C30 119.3(5) . . ?
C36 C35 C34 121.9(5) . . ?
N2 C1 S1 126.3(4) . . ?
N1 C1 S1 126.5(4) . . ?
N1 C1 N2 107.2(4) . . ?
C29 C42 C37 119.2(5) . . ?
C29 C42 C41 124.4(5) . . ?
C41 C42 C37 116.4(5) . . ?
C30 C29 C28 119.1(5) . . ?
C42 C29 C30 120.8(4) . . ?
C42 C29 C28 120.0(5) . . ?
C35 C36 H36 118.8 . . ?
C37 C36 C35 122.4(5) . . ?
C37 C36 H36 118.8 . . ?
C36 C37 C42 119.0(5) . . ?
C36 C37 C38 122.1(5) . . ?
C38 C37 C42 118.8(5) . . ?
N2 C3 H3 126.4 . . ?
C2 C3 N2 107.2(5) . . ?
C2 C3 H3 126.4 . . ?
N1 C2 H2 125.8 . . ?
C3 C2 N1 108.4(5) . . ?
C3 C2 H2 125.8 . . ?
C20 C21 C8 124.6(6) . . ?
C16 C21 C8 118.5(6) . . ?
C16 C21 C20 116.9(6) . . ?
C8 C9 C14 119.6(7) . . ?
C8 C9 C10 123.5(6) . . ?
C10 C9 C14 116.8(7) . . ?
C35 C34 H34 119.5 . . ?
C33 C34 C35 121.1(6) . . ?
C33 C34 H34 119.5 . . ?
N3 C25 H25 108.4 . . ?
N3 C25 C27 108.3(5) . . ?
N3 C25 C26 110.8(5) . . ?
C27 C25 H25 108.4 . . ?
C26 C25 H25 108.4 . . ?
C26 C25 C27 112.4(5) . . ?
C30 C31 H31 119.6 . . ?
C32 C31 C30 120.7(6) . . ?
C32 C31 H31 119.6 . . ?
N2 C7 H7A 109.6 . . ?
N2 C7 H7B 109.6 . . ?
N2 C7 C8 110.3(5) . . ?
H7A C7 H7B 108.1 . . ?
C8 C7 H7A 109.6 . . ?
C8 C7 H7B 109.6 . . ?
N4 C28 C29 113.5(4) . . ?
N4 C28 H28A 108.9 . . ?
N4 C28 H28B 108.9 . . ?
C29 C28 H28A 108.9 . . ?
C29 C28 H28B 108.9 . . ?
H28A C28 H28B 107.7 . . ?
C42 C41 H41 119.2 . . ?
C016 C41 C42 121.6(6) . . ?
C016 C41 H41 119.2 . . ?
C21 C8 C7 116.3(6) . . ?
C9 C8 C21 121.8(6) . . ?
C9 C8 C7 121.9(6) . . ?
C37 C38 H38 118.9 . . ?
C39 C38 C37 122.3(6) . . ?
C39 C38 H38 118.8 . . ?
N4 C23 H23 126.8 . . ?
C24 C23 N4 106.4(5) . . ?
C24 C23 H23 126.8 . . ?
N3 C24 H24 125.8 . . ?
C23 C24 N3 108.3(5) . . ?
C23 C24 H24 125.8 . . ?
C34 C33 H33 120.3 . . ?
C34 C33 C32 119.3(6) . . ?
C32 C33 H33 120.3 . . ?
C13 C14 C9 120.1(8) . . ?
C15 C14 C9 119.0(8) . . ?
C15 C14 C13 120.9(8) . . ?
C21 C20 H20 119.6 . . ?
C01E C20 C21 120.7(7) . . ?
C01E C20 H20 119.6 . . ?
C17 C16 C21 118.7(7) . . ?
C17 C16 C15 123.1(7) . . ?
C15 C16 C21 118.0(7) . . ?
C31 C32 C33 122.4(6) . . ?
C31 C32 H32 118.8 . . ?
C33 C32 H32 118.8 . . ?
C9 C10 H10 119.5 . . ?
C11 C10 C9 121.1(7) . . ?
C11 C10 H10 119.5 . . ?
C25 C27 H27A 109.5 . . ?
C25 C27 H27B 109.5 . . ?
C25 C27 H27C 109.5 . . ?
H27A C27 H27B 109.5 . . ?
H27A C27 H27C 109.5 . . ?
H27B C27 H27C 109.5 . . ?
N1 C4 H4 108.6 . . ?
N1 C4 C6 108.4(6) . . ?
N1 C4 C43 110.3(6) . . ?
C6 C4 H4 108.6 . . ?
C43 C4 H4 108.6 . . ?
C43 C4 C6 112.1(7) . . ?
C38 C39 H39 120.5 . . ?
C38 C39 C016 119.1(6) . . ?
C016 C39 H39 120.5 . . ?
C25 C26 H26A 109.5 . . ?
C25 C26 H26B 109.5 . . ?
C25 C26 H26C 109.5 . . ?
H26A C26 H26B 109.5 . . ?
H26A C26 H26C 109.5 . . ?
H26B C26 H26C 109.5 . . ?
C41 C016 C39 121.6(6) . . ?
C41 C016 H016 119.2 . . ?
C39 C016 H016 119.2 . . ?
C16 C17 H17 118.8 . . ?
C18 C17 C16 122.4(8) . . ?
C18 C17 H17 118.8 . . ?
C14 C13 H13 120.3 . . ?
C12 C13 C14 119.3(9) . . ?
C12 C13 H13 120.3 . . ?
C14 C15 C16 122.4(7) . . ?
C14 C15 H15 118.8 . . ?
C16 C15 H15 118.8 . . ?
C13 C12 H12 118.6 . . ?
C13 C12 C11 122.9(10) . . ?
C11 C12 H12 118.6 . . ?
C17 C18 H18 119.7 . . ?
C17 C18 C01E 120.6(8) . . ?
C01E C18 H18 119.7 . . ?
C20 C01E C18 120.7(8) . . ?
C20 C01E H01E 119.7 . . ?
C18 C01E H01E 119.7 . . ?
C10 C11 C12 119.8(9) . . ?
C10 C11 H11 120.1 . . ?
C12 C11 H11 120.1 . . ?
C4 C6 H6A 109.5 . . ?
C4 C6 H6B 109.5 . . ?
C4 C6 H6C 109.5 . . ?
H6A C6 H6B 109.5 . . ?
H6A C6 H6C 109.5 . . ?
H6B C6 H6C 109.5 . . ?
C4 C43 H43A 109.5 . . ?
C4 C43 H43B 109.5 . . ?
C4 C43 H43C 109.5 . . ?
H43A C43 H43B 109.5 . . ?
H43A C43 H43C 109.5 . . ?
H43B C43 H43C 109.5 . . ?

loop_
_geom_bond_atom_site_label_1
_geom_bond_atom_site_label_2
_geom_bond_distance
_geom_bond_site_symmetry_2
_geom_bond_publ_flag
Zn1 Br2 2.3869(8) . ?
Zn1 Br1 2.3862(9) . ?
Zn1 S2 2.3794(13) . ?
Zn1 S1 2.3687(13) . ?
S2 C22 1.708(5) . ?
S1 C1 1.722(5) . ?
N2 C1 1.345(6) . ?
N2 C3 1.381(6) . ?
N2 C7 1.455(7) . ?
N4 C22 1.348(6) . ?
N4 C28 1.471(6) . ?
N4 C23 1.377(6) . ?
N1 C1 1.342(6) . ?
N1 C2 1.371(7) . ?
N1 C4 1.462(7) . ?
N3 C22 1.348(6) . ?
N3 C25 1.480(6) . ?
N3 C24 1.369(7) . ?
C30 C35 1.424(7) . ?
C30 C29 1.402(7) . ?
C30 C31 1.417(7) . ?
C35 C36 1.386(7) . ?
C35 C34 1.432(7) . ?
C42 C29 1.400(7) . ?
C42 C37 1.436(7) . ?
C42 C41 1.429(7) . ?
C29 C28 1.504(6) . ?
C36 H36 0.9300 . ?
C36 C37 1.372(7) . ?
C37 C38 1.416(8) . ?
C3 H3 0.9300 . ?
C3 C2 1.323(8) . ?
C2 H2 0.9300 . ?
C21 C8 1.445(9) . ?
C21 C20 1.428(9) . ?
C21 C16 1.420(8) . ?
C9 C8 1.341(9) . ?
C9 C14 1.448(9) . ?
C9 C10 1.391(9) . ?
C34 H34 0.9300 . ?
C34 C33 1.352(9) . ?
C25 H25 0.9800 . ?
C25 C27 1.517(8) . ?
C25 C26 1.498(8) . ?
C31 H31 0.9300 . ?
C31 C32 1.349(9) . ?
C7 H7A 0.9700 . ?
C7 H7B 0.9700 . ?
C7 C8 1.530(8) . ?
C28 H28A 0.9700 . ?
C28 H28B 0.9700 . ?
C41 H41 0.9300 . ?
C41 C016 1.339(9) . ?
C38 H38 0.9300 . ?
C38 C39 1.336(9) . ?
C23 H23 0.9300 . ?
C23 C24 1.338(8) . ?
C24 H24 0.9300 . ?
C33 H33 0.9300 . ?
C33 C32 1.389(9) . ?
C14 C13 1.400(11) . ?
C14 C15 1.370(11) . ?
C20 H20 0.9300 . ?
C20 C01E 1.353(9) . ?
C16 C17 1.417(10) . ?
C16 C15 1.417(11) . ?
C32 H32 0.9300 . ?
C10 H10 0.9300 . ?
C10 C11 1.357(10) . ?
C27 H27A 0.9600 . ?
C27 H27B 0.9600 . ?
C27 H27C 0.9600 . ?
C4 H4 0.9800 . ?
C4 C6 1.539(10) . ?
C4 C43 1.475(10) . ?
C39 H39 0.9300 . ?
C39 C016 1.405(10) . ?
C26 H26A 0.9600 . ?
C26 H26B 0.9600 . ?
C26 H26C 0.9600 . ?
C016 H016 0.9300 . ?
C17 H17 0.9300 . ?
C17 C18 1.293(11) . ?
C13 H13 0.9300 . ?
C13 C12 1.308(12) . ?
C15 H15 0.9300 . ?
C12 H12 0.9300 . ?
C12 C11 1.393(11) . ?
C18 H18 0.9300 . ?
C18 C01E 1.398(11) . ?
C01E H01E 0.9300 . ?
C11 H11 0.9300 . ?
C6 H6A 0.9600 . ?
C6 H6B 0.9600 . ?
C6 H6C 0.9600 . ?
C43 H43A 0.9600 . ?
C43 H43B 0.9600 . ?
C43 H43C 0.9600 . ?

loop_
_geom_torsion_atom_site_label_1
_geom_torsion_atom_site_label_2
_geom_torsion_atom_site_label_3
_geom_torsion_atom_site_label_4
_geom_torsion
_geom_torsion_site_symmetry_1
_geom_torsion_site_symmetry_2
_geom_torsion_site_symmetry_3
_geom_torsion_site_symmetry_4
_geom_torsion_publ_flag
Zn1 S2 C22 N4 -62.5(4) . . . . ?
Zn1 S2 C22 N3 120.2(4) . . . . ?
Zn1 S1 C1 N2 -72.7(4) . . . . ?
Zn1 S1 C1 N1 110.1(4) . . . . ?
N2 C3 C2 N1 -0.2(7) . . . . ?
N2 C7 C8 C21 -93.1(7) . . . . ?
N2 C7 C8 C9 85.4(7) . . . . ?
N4 C23 C24 N3 -1.0(8) . . . . ?
C30 C35 C36 C37 0.6(8) . . . . ?
C30 C35 C34 C33 -0.5(8) . . . . ?
C30 C29 C28 N4 82.6(6) . . . . ?
C30 C31 C32 C33 -0.5(10) . . . . ?
C22 N4 C28 C29 -157.5(5) . . . . ?
C22 N4 C23 C24 1.2(7) . . . . ?
C22 N3 C25 C27 -120.6(6) . . . . ?
C22 N3 C25 C26 115.7(6) . . . . ?
C22 N3 C24 C23 0.5(7) . . . . ?
C35 C30 C29 C42 -1.6(7) . . . . ?
C35 C30 C29 C28 175.6(4) . . . . ?
C35 C30 C31 C32 0.3(8) . . . . ?
C35 C36 C37 C42 1.2(8) . . . . ?
C35 C36 C37 C38 -178.5(5) . . . . ?
C35 C34 C33 C32 0.3(9) . . . . ?
C1 N2 C3 C2 0.8(6) . . . . ?
C1 N2 C7 C8 -160.9(5) . . . . ?
C1 N1 C2 C3 -0.5(6) . . . . ?
C1 N1 C4 C6 103.9(7) . . . . ?
C1 N1 C4 C43 -133.0(7) . . . . ?
C42 C29 C28 N4 -100.1(6) . . . . ?
C42 C37 C38 C39 1.7(9) . . . . ?
C42 C41 C016 C39 -1.5(10) . . . . ?
C29 C30 C35 C36 -0.4(7) . . . . ?
C29 C30 C35 C34 -179.9(4) . . . . ?
C29 C30 C31 C32 -179.6(5) . . . . ?
C29 C42 C37 C36 -3.2(7) . . . . ?
C29 C42 C37 C38 176.5(5) . . . . ?
C29 C42 C41 C016 -176.5(5) . . . . ?
C36 C35 C34 C33 -180.0(5) . . . . ?
C36 C37 C38 C39 -178.7(6) . . . . ?
C37 C42 C29 C30 3.4(7) . . . . ?
C37 C42 C29 C28 -173.8(4) . . . . ?
C37 C42 C41 C016 2.9(8) . . . . ?
C37 C38 C39 C016 -0.2(10) . . . . ?
C3 N2 C1 S1 -178.8(4) . . . . ?
C3 N2 C1 N1 -1.1(5) . . . . ?
C3 N2 C7 C8 25.5(8) . . . . ?
C2 N1 C1 S1 178.7(4) . . . . ?
C2 N1 C1 N2 1.0(5) . . . . ?
C2 N1 C4 C6 -76.3(8) . . . . ?
C2 N1 C4 C43 46.8(9) . . . . ?
C21 C20 C01E C18 1.4(11) . . . . ?
C21 C16 C17 C18 -1.6(11) . . . . ?
C21 C16 C15 C14 -5.3(12) . . . . ?
C9 C14 C13 C12 -2.3(12) . . . . ?
C9 C14 C15 C16 6.5(13) . . . . ?
C9 C10 C11 C12 -1.3(11) . . . . ?
C34 C35 C36 C37 -179.9(5) . . . . ?
C34 C33 C32 C31 0.1(10) . . . . ?
C25 N3 C22 S2 -5.4(8) . . . . ?
C25 N3 C22 N4 176.8(5) . . . . ?
C25 N3 C24 C23 -176.1(6) . . . . ?
C31 C30 C35 C36 179.7(5) . . . . ?
C31 C30 C35 C34 0.2(7) . . . . ?
C31 C30 C29 C42 178.2(5) . . . . ?
C31 C30 C29 C28 -4.6(7) . . . . ?
C7 N2 C1 S1 6.6(7) . . . . ?
C7 N2 C1 N1 -175.7(5) . . . . ?
C7 N2 C3 C2 175.2(5) . . . . ?
C28 N4 C22 S2 6.1(7) . . . . ?
C28 N4 C22 N3 -176.2(5) . . . . ?
C28 N4 C23 C24 176.4(6) . . . . ?
C41 C42 C29 C30 -177.3(5) . . . . ?
C41 C42 C29 C28 5.6(7) . . . . ?
C41 C42 C37 C36 177.5(5) . . . . ?
C41 C42 C37 C38 -2.9(7) . . . . ?
C8 C21 C20 C01E 176.2(7) . . . . ?
C8 C21 C16 C17 -176.3(6) . . . . ?
C8 C21 C16 C15 -1.6(10) . . . . ?
C8 C9 C14 C13 178.2(7) . . . . ?
C8 C9 C14 C15 -0.5(10) . . . . ?
C8 C9 C10 C11 -176.3(7) . . . . ?
C38 C39 C016 C41 0.1(10) . . . . ?
C23 N4 C22 S2 -178.7(4) . . . . ?
C23 N4 C22 N3 -0.9(6) . . . . ?
C23 N4 C28 C29 28.0(8) . . . . ?
C24 N3 C22 S2 178.1(4) . . . . ?
C24 N3 C22 N4 0.3(6) . . . . ?
C24 N3 C25 C27 55.4(7) . . . . ?
C24 N3 C25 C26 -68.3(8) . . . . ?
C14 C9 C8 C21 -6.5(10) . . . . ?
C14 C9 C8 C7 175.2(6) . . . . ?
C14 C9 C10 C11 1.1(10) . . . . ?
C14 C13 C12 C11 2.2(15) . . . . ?
C20 C21 C8 C9 -170.3(6) . . . . ?
C20 C21 C8 C7 8.2(9) . . . . ?
C20 C21 C16 C17 1.7(9) . . . . ?
C20 C21 C16 C15 176.4(7) . . . . ?
C16 C21 C8 C9 7.5(10) . . . . ?
C16 C21 C8 C7 -174.0(5) . . . . ?
C16 C21 C20 C01E -1.7(9) . . . . ?
C16 C17 C18 C01E 1.4(13) . . . . ?
C10 C9 C8 C21 171.0(6) . . . . ?
C10 C9 C8 C7 -7.4(10) . . . . ?
C10 C9 C14 C13 0.6(10) . . . . ?
C10 C9 C14 C15 -178.1(7) . . . . ?
C4 N1 C1 S1 -1.4(7) . . . . ?
C4 N1 C1 N2 -179.1(5) . . . . ?
C4 N1 C2 C3 179.6(5) . . . . ?
C17 C16 C15 C14 169.1(8) . . . . ?
C17 C18 C01E C20 -1.3(13) . . . . ?
C13 C14 C15 C16 -172.2(8) . . . . ?
C13 C12 C11 C10 -0.5(14) . . . . ?
C15 C14 C13 C12 176.4(9) . . . . ?
C15 C16 C17 C18 -176.0(9) . . . . ?

loop_
_smtbx_masks_void_nr
_smtbx_masks_void_average_x
_smtbx_masks_void_average_y
_smtbx_masks_void_average_z
_smtbx_masks_void_volume
_smtbx_masks_void_count_electrons
_smtbx_masks_void_content
1 0.000 0.000 0.500 204.7 39.0 ?
2 -0.074 0.431 0.083 8.9 0.0 ?
3 0.000 0.500 0.500 19.0 0.0 ?
4 0.074 0.569 0.917 8.9 0.0 ?
